data_4122629
loop_
_publ_author_name
'Han, Jing-Chun'
'Li, Fuzhuo'
'Li, Chuang-Chuang'

_publ_section_title
;
 Collective synthesis of humulanolides using a metathesis cascade
 reaction.
;
_journal_issue 39
_journal_name_full 'Journal of the American Chemical Society'
_journal_page_first 13610
_journal_page_last 13613
_journal_paper_doi 10.1021/ja5084927
_journal_volume 136
_journal_year 2014
_chemical_formula_moiety 'C15 H16 O3'
_chemical_formula_sum 'C15 H16 O3'
_chemical_formula_weight 244.29
_space_group_IT_number 19
_symmetry_cell_setting orthorhombic
_symmetry_Int_Tables_number 19
_symmetry_space_group_name_Hall 'P 2ac 2ab'
_symmetry_space_group_name_H-M 'P 21 21 21'
_atom_sites_solution_hydrogens geom
_atom_sites_solution_primary direct
_atom_sites_solution_secondary difmap
_cell_angle_alpha 90.0000
_cell_angle_beta 90.0000
_cell_angle_gamma 90.0000
_cell_formula_units_Z 4
_cell_length_a 6.51380(10)
_cell_length_b 8.15700(10)
_cell_length_c 25.3751(17)
_cell_measurement_reflns_used 13482
_cell_measurement_temperature 293
_cell_measurement_theta_max 68.00
_cell_measurement_theta_min 7.00
_cell_volume 1348.26(9)
_computing_cell_refinement 'CrystalClear-SM Expert 2.0 r4'
_computing_data_collection 'CrystalClear-SM Expert 2.0 r4 (Rigaku, 2009)'
_computing_data_reduction 'CrystalClear-SM Expert 2.0 r4'
_computing_molecular_graphics 'CrystalStructure 4.0'
_computing_publication_material 'CrystalStructure 4.0 (Rigaku, 2009)'
_computing_structure_refinement 'SHELXL97 (Sheldrick, 1997)'
_computing_structure_solution 'SHELXS97 (Sheldrick, 1997)'
_diffrn_ambient_temperature 293
_diffrn_measured_fraction_theta_full 0.993
_diffrn_measured_fraction_theta_max 0.993
_diffrn_measurement_device_type 'Rigaku Saturn70 CCD'
_diffrn_measurement_method \w
_diffrn_radiation_type 'Cu K\a'
_diffrn_radiation_wavelength 1.54187
_diffrn_reflns_av_R_equivalents 0.0554
_diffrn_reflns_limit_h_max 7
_diffrn_reflns_limit_h_min -7
_diffrn_reflns_limit_k_max 9
_diffrn_reflns_limit_k_min -9
_diffrn_reflns_limit_l_max 30
_diffrn_reflns_limit_l_min -30
_diffrn_reflns_number 2425
_diffrn_reflns_theta_full 68.22
_diffrn_reflns_theta_max 68.22
_diffrn_standards_number 0
_exptl_absorpt_coefficient_mu 0.675
_exptl_absorpt_correction_T_max 0.874
_exptl_absorpt_correction_T_min 0.701
_exptl_absorpt_correction_type multi-scan
_exptl_absorpt_process_details 'Jacobson, R. (1998) Private communication'
_exptl_crystal_colour colorless
_exptl_crystal_density_diffrn 1.203
_exptl_crystal_density_method 'not measured'
_exptl_crystal_description prism
_exptl_crystal_F_000 520.00
_exptl_crystal_size_max 0.20
_exptl_crystal_size_mid 0.20
_exptl_crystal_size_min 0.20
_refine_diff_density_max 0.000
_refine_diff_density_min 0.000
_refine_ls_extinction_method none
_refine_ls_goodness_of_fit_ref 1.092
_refine_ls_hydrogen_treatment constr
_refine_ls_number_parameters 164
_refine_ls_number_reflns 2425
_refine_ls_number_restraints 0
_refine_ls_R_factor_gt 0.0560
_refine_ls_shift/su_max 0.018
_refine_ls_structure_factor_coef Fsqd
_refine_ls_weighting_details 'w = 1/[\s^2^(Fo^2^)+(0.0920P)^2^+0.1838P] where P=(Fo^2^+2Fc^2^)/3'
_refine_ls_weighting_scheme calc
_refine_ls_wR_factor_ref 0.1707
_reflns_number_gt 1838
_reflns_number_total 2425
_reflns_threshold_expression F^2^>2.0\s(F^2^)
_cod_data_source_file ja5084927_si_003.cif
_cod_data_source_block '__lichuangchuang20140428-2'
_cod_depositor_comments 'Adding full bibliography for 4122629--4122630.cif.'
_cod_database_code 4122629

loop_
_symmetry_equiv_pos_site_id
_symmetry_equiv_pos_as_xyz
1 +X,+Y,+Z
2 1/2+X,1/2-Y,-Z
3 -X,1/2+Y,1/2-Z
4 1/2-X,-Y,1/2+Z

loop_
_atom_site_label
_atom_site_type_symbol
_atom_site_fract_x
_atom_site_fract_y
_atom_site_fract_z
_atom_site_U_iso_or_equiv
_atom_site_adp_type
_atom_site_occupancy
_atom_site_symmetry_multiplicity
_atom_site_calc_flag
_atom_site_refinement_flags
O(1) O 0.3392(4) 0.5887(3) 0.78603(8) 0.0789 Uani 1.00 1 d .
O(4) O 0.6039(5) 0.2483(4) 0.94279(9) 0.1030 Uani 1.00 1 d .
O(19) O 0.6639(6) 0.4693(5) 0.99012(11) 0.1439 Uani 1.00 1 d .
C(2) C 0.2488(5) 0.5219(3) 0.82241(10) 0.0616 Uani 1.00 1 d .
C(3) C 0.3404(4) 0.3781(3) 0.84886(9) 0.0560 Uani 1.00 1 d .
C(6) C 0.3279(6) 0.4342(4) 0.94840(11) 0.0821 Uani 1.00 1 d .
C(7) C 0.4700(4) 0.2755(3) 0.82495(10) 0.0624 Uani 1.00 1 d .
C(8) C 0.2844(5) 0.3146(4) 0.90325(9) 0.0653 Uani 1.00 1 d .
C(9) C 0.5228(5) 0.1255(4) 0.85651(12) 0.0712 Uani 1.00 1 d .
C(10) C 0.0341(5) 0.5722(4) 0.83465(13) 0.0724 Uani 1.00 1 d .
C(11) C 0.2976(7) 0.6148(5) 0.93812(12) 0.0912 Uani 1.00 1 d .
C(12) C 0.4407(6) 0.1751(4) 0.91108(11) 0.0775 Uani 1.00 1 d .
C(13) C 0.7521(7) 0.0896(6) 0.85564(16) 0.1070 Uani 1.00 1 d .
C(14) C 0.5443(8) 0.3920(6) 0.96320(13) 0.0988 Uani 1.00 1 d .
C(15) C -0.0312(7) 0.6267(5) 0.88125(16) 0.0939 Uani 1.00 1 d .
C(16) C -0.1039(6) 0.5627(6) 0.78778(17) 0.1030 Uani 1.00 1 d .
C(17) C 0.4004(7) -0.0198(4) 0.83623(14) 0.0944 Uani 1.00 1 d .
C(18) C 0.0775(8) 0.6674(6) 0.93015(17) 0.1122 Uani 1.00 1 d .
H(6) H 0.2393 0.4037 0.9780 0.099 Uiso 1.00 1 calc R
H(7) H 0.5233 0.2953 0.7915 0.075 Uiso 1.00 1 calc R
H(8) H 0.1429 0.2739 0.9044 0.078 Uiso 1.00 1 calc R
H(11A) H 0.3756 0.6447 0.9070 0.109 Uiso 1.00 1 calc R
H(11B) H 0.3539 0.6757 0.9676 0.109 Uiso 1.00 1 calc R
H(12) H 0.3783 0.0815 0.9292 0.093 Uiso 1.00 1 calc R
H(13A) H 0.8258 0.1832 0.8686 0.128 Uiso 1.00 1 calc R
H(13B) H 0.7945 0.0666 0.8202 0.128 Uiso 1.00 1 calc R
H(13C) H 0.7806 -0.0034 0.8776 0.128 Uiso 1.00 1 calc R
H(15) H -0.1725 0.6418 0.8831 0.113 Uiso 1.00 1 calc R
H(16A) H -0.1559 0.6700 0.7798 0.124 Uiso 1.00 1 calc R
H(16B) H -0.2163 0.4903 0.7953 0.124 Uiso 1.00 1 calc R
H(16C) H -0.0282 0.5218 0.7581 0.124 Uiso 1.00 1 calc R
H(17A) H 0.4496 -0.0501 0.8019 0.113 Uiso 1.00 1 calc R
H(17B) H 0.2579 0.0094 0.8340 0.113 Uiso 1.00 1 calc R
H(17C) H 0.4164 -0.1107 0.8599 0.113 Uiso 1.00 1 calc R
H(18A) H -0.0018 0.6219 0.9590 0.135 Uiso 1.00 1 calc R
H(18B) H 0.0733 0.7856 0.9340 0.135 Uiso 1.00 1 calc R

loop_
_atom_site_aniso_label
_atom_site_aniso_U_11
_atom_site_aniso_U_22
_atom_site_aniso_U_33
_atom_site_aniso_U_12
_atom_site_aniso_U_13
_atom_site_aniso_U_23
O(1) 0.0857 0.0846 0.0663 0.0013 0.0072 0.0208
O(4) 0.1283 0.1093 0.0714 0.0073 -0.0443 0.0075
O(19) 0.1821 0.1533 0.0964 -0.0302 -0.0668 -0.0170
C(2) 0.0649 0.0696 0.0503 -0.0038 -0.0005 0.0024
C(3) 0.0657 0.0581 0.0442 -0.0050 -0.0022 0.0038
C(6) 0.1144 0.0868 0.0450 -0.0229 0.0026 0.0015
C(7) 0.0669 0.0670 0.0533 -0.0019 -0.0012 0.0038
C(8) 0.0832 0.0667 0.0459 -0.0111 0.0067 0.0011
C(9) 0.0785 0.0660 0.0692 0.0003 -0.0083 0.0064
C(10) 0.0643 0.0720 0.0810 0.0058 0.0070 0.0094
C(11) 0.1319 0.0806 0.0612 -0.0207 -0.0010 -0.0123
C(12) 0.1042 0.0722 0.0562 -0.0118 -0.0112 0.0138
C(13) 0.0900 0.1145 0.1163 0.0280 -0.0163 0.0147
C(14) 0.1374 0.1045 0.0544 -0.0127 -0.0253 0.0042
C(15) 0.0829 0.0959 0.1029 0.0153 0.0182 0.0009
C(16) 0.0787 0.1223 0.1082 0.0081 -0.0100 0.0182
C(17) 0.1278 0.0662 0.0893 -0.0129 -0.0047 0.0037
C(18) 0.1319 0.1082 0.0966 0.0164 0.0290 -0.0170

loop_
_atom_type_symbol
_atom_type_description
_atom_type_scat_dispersion_real
_atom_type_scat_dispersion_imag
_atom_type_scat_source
C C 0.018 0.009
;
International Tables for Crystallography
(1992, Vol. C, Tables 4.2.6.8 and 6.1.1.4)
;
H H 0.000 0.000
;
International Tables for Crystallography
(1992, Vol. C, Table 6.1.1.4)
;
O O 0.049 0.032
;
International Tables for Crystallography
(1992, Vol. C, Tables 4.2.6.8 and 6.1.1.4)
;

loop_
_geom_angle_atom_site_label_1
_geom_angle_atom_site_label_2
_geom_angle_atom_site_label_3
_geom_angle
_geom_angle_publ_flag
C(12) O(4) C(14) 111.1(3) yes
O(1) C(2) C(3) 120.2(3) yes
O(1) C(2) C(10) 119.1(3) yes
C(3) C(2) C(10) 120.2(2) yes
C(2) C(3) C(7) 123.1(2) yes
C(2) C(3) C(8) 126.0(2) yes
C(7) C(3) C(8) 110.5(2) yes
C(8) C(6) C(11) 117.9(3) yes
C(8) C(6) C(14) 102.4(3) yes
C(11) C(6) C(14) 113.0(3) yes
C(3) C(7) C(9) 114.4(2) yes
C(3) C(8) C(6) 114.7(2) yes
C(3) C(8) C(12) 102.2(2) yes
C(6) C(8) C(12) 104.6(2) yes
C(7) C(9) C(12) 100.7(2) yes
C(7) C(9) C(13) 111.9(3) yes
C(7) C(9) C(17) 109.6(3) yes
C(12) C(9) C(13) 113.9(3) yes
C(12) C(9) C(17) 109.2(3) yes
C(13) C(9) C(17) 111.1(3) yes
C(2) C(10) C(15) 125.2(3) yes
C(2) C(10) C(16) 112.6(3) yes
C(15) C(10) C(16) 122.1(3) yes
C(6) C(11) C(18) 115.1(4) yes
O(4) C(12) C(8) 104.5(2) yes
O(4) C(12) C(9) 110.5(3) yes
C(8) C(12) C(9) 107.9(2) yes
O(4) C(14) O(19) 119.1(4) yes
O(4) C(14) C(6) 112.1(3) yes
O(19) C(14) C(6) 128.7(4) yes
C(10) C(15) C(18) 132.2(4) yes
C(11) C(18) C(15) 120.5(4) yes
C(8) C(6) H(6) 107.660 yes
C(11) C(6) H(6) 107.656 yes
C(14) C(6) H(6) 107.648 yes
C(3) C(7) H(7) 122.800 yes
C(9) C(7) H(7) 122.800 yes
C(3) C(8) H(8) 111.580 yes
C(6) C(8) H(8) 111.585 yes
C(12) C(8) H(8) 111.586 yes
C(6) C(11) H(11A) 108.493 yes
C(6) C(11) H(11B) 108.491 yes
C(18) C(11) H(11A) 108.496 yes
C(18) C(11) H(11B) 108.484 yes
H(11A) C(11) H(11B) 107.509 yes
O(4) C(12) H(12) 111.208 yes
C(8) C(12) H(12) 111.210 yes
C(9) C(12) H(12) 111.224 yes
C(9) C(13) H(13A) 109.464 yes
C(9) C(13) H(13B) 109.480 yes
C(9) C(13) H(13C) 109.466 yes
H(13A) C(13) H(13B) 109.480 yes
H(13A) C(13) H(13C) 109.465 yes
H(13B) C(13) H(13C) 109.474 yes
C(10) C(15) H(15) 113.890 yes
C(18) C(15) H(15) 113.895 yes
C(10) C(16) H(16A) 109.468 yes
C(10) C(16) H(16B) 109.459 yes
C(10) C(16) H(16C) 109.471 yes
H(16A) C(16) H(16B) 109.473 yes
H(16A) C(16) H(16C) 109.482 yes
H(16B) C(16) H(16C) 109.475 yes
C(9) C(17) H(17A) 109.470 yes
C(9) C(17) H(17B) 109.475 yes
C(9) C(17) H(17C) 109.475 yes
H(17A) C(17) H(17B) 109.460 yes
H(17A) C(17) H(17C) 109.471 yes
H(17B) C(17) H(17C) 109.477 yes
C(11) C(18) H(18A) 107.204 yes
C(11) C(18) H(18B) 107.204 yes
C(15) C(18) H(18A) 107.198 yes
C(15) C(18) H(18B) 107.193 yes
H(18A) C(18) H(18B) 106.852 yes

loop_
_geom_bond_atom_site_label_1
_geom_bond_atom_site_label_2
_geom_bond_distance
_geom_bond_publ_flag
O(1) C(2) 1.223(3) yes
O(4) C(12) 1.460(6) yes
O(4) C(14) 1.339(5) yes
O(19) C(14) 1.213(8) yes
C(2) C(3) 1.477(2) yes
C(2) C(10) 1.490(4) yes
C(3) C(7) 1.335(4) yes
C(3) C(8) 1.519(3) yes
C(6) C(8) 1.532(8) yes
C(6) C(11) 1.509(5) yes
C(6) C(14) 1.499(6) yes
C(7) C(9) 1.502(3) yes
C(8) C(12) 1.540(3) yes
C(9) C(12) 1.538(5) yes
C(9) C(13) 1.522(5) yes
C(9) C(17) 1.518(7) yes
C(10) C(15) 1.333(6) yes
C(10) C(16) 1.493(7) yes
C(11) C(18) 1.510(7) yes
C(15) C(18) 1.467(9) yes
C(6) H(6) 0.980 yes
C(7) H(7) 0.930 yes
C(8) H(8) 0.980 yes
C(11) H(11A) 0.970 yes
C(11) H(11B) 0.970 yes
C(12) H(12) 0.980 yes
C(13) H(13A) 0.960 yes
C(13) H(13B) 0.960 yes
C(13) H(13C) 0.960 yes
C(15) H(15) 0.930 yes
C(16) H(16A) 0.960 yes
C(16) H(16B) 0.960 yes
C(16) H(16C) 0.960 yes
C(17) H(17A) 0.960 yes
C(17) H(17B) 0.960 yes
C(17) H(17C) 0.960 yes
C(18) H(18A) 0.970 yes
C(18) H(18B) 0.970 yes

loop_
_geom_contact_atom_site_label_1
_geom_contact_atom_site_label_2
_geom_contact_distance
_geom_contact_publ_flag
_geom_contact_site_symmetry_2
O(1) C(7) 2.869(2) yes .
O(1) C(15) 3.428(5) yes .
O(1) C(16) 2.894(5) yes .
O(4) C(3) 3.122(4) yes .
O(4) C(7) 3.123(4) yes .
O(4) C(11) 3.597(4) yes .
O(4) C(13) 2.738(5) yes .
O(19) C(8) 3.544(9) yes .
O(19) C(11) 2.974(5) yes .
O(19) C(12) 3.449(9) yes .
C(2) C(6) 3.316(4) yes .
C(2) C(11) 3.049(5) yes .
C(2) C(18) 3.183(5) yes .
C(3) C(11) 2.989(5) yes .
C(3) C(13) 3.572(4) yes .
C(3) C(14) 3.193(4) yes .
C(3) C(15) 3.263(4) yes .
C(3) C(17) 3.285(5) yes .
C(3) C(18) 3.571(5) yes .
C(6) C(7) 3.514(5) yes .
C(6) C(15) 3.292(5) yes .
C(8) C(10) 3.179(3) yes .
C(8) C(15) 3.320(3) yes .
C(8) C(17) 3.302(5) yes .
C(8) C(18) 3.250(5) yes .
C(9) C(14) 3.475(7) yes .
C(10) C(11) 3.156(6) yes .
O(1) C(7) 3.435(3) yes 3_656
O(1) C(17) 3.461(5) yes 1_565
O(4) C(6) 3.460(3) yes 2_557
O(19) C(12) 3.305(4) yes 2_557
O(19) C(18) 3.490(7) yes 1_655
C(6) O(4) 3.460(4) yes 2_457
C(7) O(1) 3.435(4) yes 3_646
C(12) O(19) 3.305(4) yes 2_457
C(17) O(1) 3.461(8) yes 1_545
C(18) O(19) 3.490(9) yes 1_455
O(1) H(7) 2.6809 yes .
O(1) H(11A) 3.1127 yes .
O(1) H(16A) 3.2961 yes .
O(1) H(16C) 2.5545 yes .
O(4) H(6) 2.8367 yes .
O(4) H(8) 3.1635 yes .
O(4) H(13A) 2.4320 yes .
O(4) H(13C) 2.8770 yes .
O(19) H(6) 2.8337 yes .
O(19) H(11A) 3.1656 yes .
O(19) H(11B) 2.6907 yes .
C(2) H(7) 2.6881 yes .
C(2) H(8) 2.9824 yes .
C(2) H(11A) 2.5087 yes .
C(2) H(15) 3.2958 yes .
C(2) H(16A) 3.0949 yes .
C(2) H(16B) 3.1178 yes .
C(2) H(16C) 2.4326 yes .
C(3) H(6) 3.3499 yes .
C(3) H(11A) 2.6379 yes .
C(3) H(12) 3.1739 yes .
C(3) H(13A) 3.5744 yes .
C(3) H(16C) 3.5269 yes .
C(3) H(17B) 3.0778 yes .
C(6) H(12) 2.9366 yes .
C(6) H(18A) 2.6511 yes .
C(6) H(18B) 3.3320 yes .
C(7) H(8) 2.9329 yes .
C(7) H(12) 3.1406 yes .
C(7) H(13A) 2.6767 yes .
C(7) H(13B) 2.7177 yes .
C(7) H(13C) 3.3249 yes .
C(7) H(17A) 2.7228 yes .
C(7) H(17B) 2.5831 yes .
C(7) H(17C) 3.2912 yes .
C(8) H(7) 3.2374 yes .
C(8) H(11A) 2.7593 yes .
C(8) H(11B) 3.3987 yes .
C(8) H(17B) 3.0512 yes .
C(8) H(18A) 3.4298 yes .
C(9) H(8) 3.0104 yes .
C(10) H(8) 3.0909 yes .
C(10) H(11A) 2.9442 yes .
C(10) H(18A) 3.1905 yes .
C(10) H(18B) 3.0736 yes .
C(11) H(8) 3.0794 yes .
C(11) H(15) 3.3725 yes .
C(12) H(6) 2.8437 yes .
C(12) H(7) 3.2329 yes .
C(12) H(13A) 2.7308 yes .
C(12) H(13B) 3.3783 yes .
C(12) H(13C) 2.7826 yes .
C(12) H(17A) 3.3242 yes .
C(12) H(17B) 2.6584 yes .
C(12) H(17C) 2.6726 yes .
C(13) H(7) 2.7713 yes .
C(13) H(12) 3.0691 yes .
C(13) H(17A) 2.6536 yes .
C(13) H(17B) 3.3302 yes .
C(13) H(17C) 2.7317 yes .
C(14) H(8) 3.1609 yes .
C(14) H(11A) 2.7365 yes .
C(14) H(11B) 2.6281 yes .
C(14) H(12) 2.8861 yes .
C(14) H(13A) 3.4676 yes .
C(15) H(6) 3.5277 yes .
C(15) H(8) 3.1487 yes .
C(15) H(11A) 2.7331 yes .
C(15) H(11B) 3.3545 yes .
C(15) H(16A) 2.7220 yes .
C(15) H(16B) 2.7295 yes .
C(15) H(16C) 3.2398 yes .
C(16) H(15) 2.5429 yes .
C(17) H(7) 2.9210 yes .
C(17) H(8) 3.3973 yes .
C(17) H(12) 2.5042 yes .
C(17) H(13A) 3.3311 yes .
C(17) H(13B) 2.6926 yes .
C(17) H(13C) 2.6930 yes .
C(18) H(6) 2.6856 yes .
C(18) H(8) 3.3033 yes .
H(6) H(8) 2.2382 yes .
H(6) H(11A) 2.8107 yes .
H(6) H(11B) 2.3559 yes .
H(6) H(12) 3.0436 yes .
H(6) H(18A) 2.4221 yes .
H(6) H(18B) 3.4821 yes .
H(7) H(13A) 2.9228 yes .
H(7) H(13B) 2.6700 yes .
H(7) H(17A) 2.8698 yes .
H(7) H(17B) 3.0961 yes .
H(8) H(11A) 3.3839 yes .
H(8) H(12) 2.2826 yes .
H(8) H(17B) 2.8984 yes .
H(8) H(18A) 3.2970 yes .
H(11A) H(18A) 2.7962 yes .
H(11A) H(18B) 2.3806 yes .
H(11B) H(18A) 2.3681 yes .
H(11B) H(18B) 2.2076 yes .
H(12) H(13A) 3.3989 yes .
H(12) H(13C) 3.0105 yes .
H(12) H(17A) 3.4356 yes .
H(12) H(17B) 2.6068 yes .
H(12) H(17C) 2.3686 yes .
H(13A) H(17A) 3.5346 yes .
H(13A) H(17C) 3.5926 yes .
H(13B) H(17A) 2.4836 yes .
H(13B) H(17B) 3.5433 yes .
H(13B) H(17C) 3.0283 yes .
H(13C) H(17A) 2.9127 yes .
H(13C) H(17B) 3.5812 yes .
H(13C) H(17C) 2.5677 yes .
H(15) H(16A) 2.6331 yes .
H(15) H(16B) 2.5640 yes .
H(15) H(16C) 3.4499 yes .
H(15) H(18A) 2.2304 yes .
H(15) H(18B) 2.3674 yes .
O(1) H(7) 2.7415 yes 3_656
O(1) H(13B) 2.8380 yes 3_656
O(1) H(16A) 3.3589 yes 1_655
O(1) H(16B) 3.0136 yes 1_655
O(1) H(17A) 3.0594 yes 1_565
O(1) H(17A) 2.8557 yes 3_656
O(1) H(17C) 3.1276 yes 1_565
O(4) H(6) 2.5202 yes 2_557
O(19) H(6) 3.1864 yes 2_557
O(19) H(8) 3.3347 yes 2_557
O(19) H(11B) 3.3264 yes 2_567
O(19) H(12) 2.5121 yes 2_557
O(19) H(15) 3.2388 yes 1_655
O(19) H(18A) 2.6293 yes 1_655
O(19) H(18B) 2.8383 yes 2_567
C(2) H(16B) 3.5605 yes 1_655
C(2) H(17C) 3.3290 yes 1_565
C(3) H(16B) 3.3204 yes 1_655
C(7) H(16A) 3.4635 yes 3_546
C(7) H(16B) 2.7948 yes 1_655
C(7) H(17A) 3.5582 yes 3_656
C(8) H(13A) 3.2931 yes 1_455
C(10) H(13A) 3.5564 yes 1_455
C(11) H(17C) 3.0905 yes 1_565
C(12) H(6) 3.4802 yes 2_557
C(13) H(8) 3.2045 yes 1_655
C(13) H(16C) 3.4454 yes 3_646
C(13) H(17B) 3.4038 yes 1_655
C(14) H(6) 3.1075 yes 2_557
C(14) H(12) 3.4974 yes 2_557
C(14) H(15) 3.4184 yes 1_655
C(14) H(18A) 3.5028 yes 1_655
C(15) H(13C) 3.2579 yes 1_465
C(16) H(7) 3.2660 yes 1_455
C(16) H(13B) 3.4011 yes 3_656
C(16) H(17A) 3.3312 yes 3_556
C(16) H(17B) 3.2785 yes 3_556
C(17) H(11A) 3.2774 yes 1_545
C(17) H(16B) 3.5470 yes 3_546
C(17) H(16C) 3.4244 yes 3_546
C(18) H(11B) 3.2390 yes 2_467
C(18) H(13C) 3.5677 yes 1_465
C(18) H(17C) 3.3660 yes 1_565
H(6) O(4) 2.5202 yes 2_457
H(6) O(19) 3.1864 yes 2_457
H(6) C(12) 3.4802 yes 2_457
H(6) C(14) 3.1075 yes 2_457
H(6) H(12) 3.3291 yes 2_457
H(7) O(1) 2.7415 yes 3_646
H(7) C(16) 3.2660 yes 1_655
H(7) H(16A) 3.1702 yes 3_546
H(7) H(16B) 2.3275 yes 1_655
H(7) H(16C) 3.5595 yes 1_655
H(7) H(17A) 2.6917 yes 3_656
H(8) O(19) 3.3347 yes 2_457
H(8) C(13) 3.2045 yes 1_455
H(8) H(13A) 2.3743 yes 1_455
H(8) H(13B) 3.5463 yes 1_455
H(8) H(13C) 3.3390 yes 1_455
H(11A) C(17) 3.2774 yes 1_565
H(11A) H(15) 3.0055 yes 1_655
H(11A) H(17B) 3.5875 yes 1_565
H(11A) H(17C) 2.3412 yes 1_565
H(11B) O(19) 3.3264 yes 2_467
H(11B) C(18) 3.2390 yes 2_567
H(11B) H(12) 3.4535 yes 1_565
H(11B) H(17C) 3.2661 yes 1_565
H(11B) H(18A) 2.6601 yes 2_567
H(11B) H(18B) 2.8950 yes 2_567
H(12) O(19) 2.5121 yes 2_457
H(12) C(14) 3.4974 yes 2_457
H(12) H(6) 3.3291 yes 2_557
H(12) H(11B) 3.4535 yes 1_545
H(12) H(18A) 3.3770 yes 2_557
H(12) H(18B) 3.1283 yes 1_545
H(13A) C(8) 3.2931 yes 1_655
H(13A) C(10) 3.5564 yes 1_655
H(13A) H(8) 2.3743 yes 1_655
H(13A) H(16B) 3.1325 yes 1_655
H(13A) H(17B) 3.2715 yes 1_655
H(13B) O(1) 2.8380 yes 3_646
H(13B) C(16) 3.4011 yes 3_646
H(13B) H(8) 3.5463 yes 1_655
H(13B) H(16A) 3.4081 yes 1_645
H(13B) H(16A) 3.5627 yes 3_646
H(13B) H(16B) 3.5147 yes 1_655
H(13B) H(16C) 2.5292 yes 3_646
H(13B) H(17B) 3.0748 yes 1_655
H(13C) C(15) 3.2579 yes 1_645
H(13C) C(18) 3.5677 yes 1_645
H(13C) H(8) 3.3390 yes 1_655
H(13C) H(15) 2.9130 yes 1_645
H(13C) H(17B) 3.3017 yes 1_655
H(13C) H(18B) 2.9393 yes 1_645
H(15) O(19) 3.2388 yes 1_455
H(15) C(14) 3.4184 yes 1_455
H(15) H(11A) 3.0055 yes 1_455
H(15) H(13C) 2.9130 yes 1_465
H(15) H(17C) 3.4046 yes 1_465
H(16A) O(1) 3.3589 yes 1_455
H(16A) C(7) 3.4635 yes 3_556
H(16A) H(7) 3.1702 yes 3_556
H(16A) H(13B) 3.4081 yes 1_465
H(16A) H(13B) 3.5627 yes 3_656
H(16A) H(16C) 3.2552 yes 3_556
H(16A) H(17A) 3.4830 yes 1_465
H(16A) H(17A) 3.3443 yes 3_556
H(16A) H(17B) 3.2408 yes 3_556
H(16B) O(1) 3.0136 yes 1_455
H(16B) C(2) 3.5605 yes 1_455
H(16B) C(3) 3.3204 yes 1_455
H(16B) C(7) 2.7948 yes 1_455
H(16B) C(17) 3.5470 yes 3_556
H(16B) H(7) 2.3275 yes 1_455
H(16B) H(13A) 3.1325 yes 1_455
H(16B) H(13B) 3.5147 yes 1_455
H(16B) H(17A) 2.9153 yes 3_556
H(16B) H(17B) 3.2959 yes 3_556
H(16C) C(13) 3.4454 yes 3_656
H(16C) C(17) 3.4244 yes 3_556
H(16C) H(7) 3.5595 yes 1_455
H(16C) H(13B) 2.5292 yes 3_656
H(16C) H(16A) 3.2552 yes 3_546
H(16C) H(17A) 3.1935 yes 3_556
H(16C) H(17B) 2.7778 yes 3_556
H(17A) O(1) 3.0594 yes 1_545
H(17A) O(1) 2.8557 yes 3_646
H(17A) C(7) 3.5582 yes 3_646
H(17A) C(16) 3.3312 yes 3_546
H(17A) H(7) 2.6917 yes 3_646
H(17A) H(16A) 3.4830 yes 1_645
H(17A) H(16A) 3.3443 yes 3_546
H(17A) H(16B) 2.9153 yes 3_546
H(17A) H(16C) 3.1935 yes 3_546
H(17B) C(13) 3.4038 yes 1_455
H(17B) C(16) 3.2785 yes 3_546
H(17B) H(11A) 3.5875 yes 1_545
H(17B) H(13A) 3.2715 yes 1_455
H(17B) H(13B) 3.0748 yes 1_455
H(17B) H(13C) 3.3017 yes 1_455
H(17B) H(16A) 3.2408 yes 3_546
H(17B) H(16B) 3.2959 yes 3_546
H(17B) H(16C) 2.7778 yes 3_546
H(17B) H(18B) 3.3484 yes 1_545
H(17C) O(1) 3.1276 yes 1_545
H(17C) C(2) 3.3290 yes 1_545
H(17C) C(11) 3.0905 yes 1_545
H(17C) C(18) 3.3660 yes 1_545
H(17C) H(11A) 2.3412 yes 1_545
H(17C) H(11B) 3.2661 yes 1_545
H(17C) H(15) 3.4046 yes 1_645
H(17C) H(18B) 3.0402 yes 1_545
H(18A) O(19) 2.6293 yes 1_455
H(18A) C(14) 3.5028 yes 1_455
H(18A) H(11B) 2.6601 yes 2_467
H(18A) H(12) 3.3770 yes 2_457
H(18B) O(19) 2.8383 yes 2_467
H(18B) H(11B) 2.8950 yes 2_467
H(18B) H(12) 3.1283 yes 1_565
H(18B) H(13C) 2.9393 yes 1_465
H(18B) H(17B) 3.3484 yes 1_565
H(18B) H(17C) 3.0402 yes 1_565

loop_
_geom_torsion_atom_site_label_1
_geom_torsion_atom_site_label_2
_geom_torsion_atom_site_label_3
_geom_torsion_atom_site_label_4
_geom_torsion
_geom_torsion_publ_flag
C(12) O(4) C(14) O(19) -179.1(3) no
C(12) O(4) C(14) C(6) 1.0(4) no
C(14) O(4) C(12) C(8) 13.4(3) no
C(14) O(4) C(12) C(9) 129.2(3) no
O(1) C(2) C(3) C(7) -27.3(4) no
O(1) C(2) C(3) C(8) 160.2(3) no
O(1) C(2) C(10) C(15) -123.5(4) no
O(1) C(2) C(10) C(16) 53.8(4) no
C(3) C(2) C(10) C(15) 65.0(4) no
C(3) C(2) C(10) C(16) -117.7(3) no
C(10) C(2) C(3) C(7) 144.1(3) no
C(10) C(2) C(3) C(8) -28.3(4) no
C(2) C(3) C(7) C(9) -172.2(3) no
C(2) C(3) C(8) C(6) -62.7(4) no
C(2) C(3) C(8) C(12) -175.3(3) no
C(7) C(3) C(8) C(6) 124.0(3) no
C(7) C(3) C(8) C(12) 11.5(3) no
C(8) C(3) C(7) C(9) 1.2(3) no
C(8) C(6) C(11) C(18) 68.4(4) no
C(11) C(6) C(8) C(3) 35.3(5) no
C(11) C(6) C(8) C(12) 146.4(3) no
C(8) C(6) C(14) O(4) -14.8(4) no
C(8) C(6) C(14) O(19) 165.3(4) no
C(14) C(6) C(8) C(3) -89.4(3) no
C(14) C(6) C(8) C(12) 21.7(3) no
C(11) C(6) C(14) O(4) -142.7(3) no
C(11) C(6) C(14) O(19) 37.4(5) no
C(14) C(6) C(11) C(18) -172.2(3) no
C(3) C(7) C(9) C(12) -13.3(3) no
C(3) C(7) C(9) C(13) -134.6(3) no
C(3) C(7) C(9) C(17) 101.6(3) no
C(3) C(8) C(12) O(4) 98.1(2) no
C(3) C(8) C(12) C(9) -19.5(3) no
C(6) C(8) C(12) O(4) -21.7(3) no
C(6) C(8) C(12) C(9) -139.4(3) no
C(7) C(9) C(12) O(4) -93.9(3) no
C(7) C(9) C(12) C(8) 19.9(3) no
C(13) C(9) C(12) O(4) 26.1(4) no
C(13) C(9) C(12) C(8) 139.8(3) no
C(17) C(9) C(12) O(4) 150.9(3) no
C(17) C(9) C(12) C(8) -95.4(3) no
C(2) C(10) C(15) C(18) 6.3(7) no
C(16) C(10) C(15) C(18) -170.8(4) no
C(6) C(11) C(18) C(15) -73.1(5) no
C(10) C(15) C(18) C(11) -13.8(7) no
